data_1514656
loop_
_publ_author_name
'Ekkert, Olga'
'Miera, Greco Gonz\'alez'
'Wiegand, Thomas'
'Eckert, Hellmut'
'Schirmer, Birgitta'
'Petersen, Jeffrey L.'
'Daniliuc, Constantin G.'
'Fr\"ohlich, Roland'
'Grimme, Stefan'
'Kehr, Gerald'
'Erker, Gerhard'

_publ_section_title
;
 Remarkable coordination behavior of alkyl isocyanides toward unsaturated
 vicinal frustrated P/B Lewis pairs
;
_journal_issue 6
_journal_name_full 'Chemical Science'
_journal_page_first 2657
_journal_paper_doi 10.1039/c3sc00082f
_journal_volume 4
_journal_year 2013
_chemical_formula_sum 'C34 H20 B F10 P'
_chemical_formula_weight 660.28
_chemical_name_systematic
;
?
;
_space_group_IT_number 14
_symmetry_cell_setting monoclinic
_symmetry_space_group_name_Hall '-P 2ybc'
_symmetry_space_group_name_H-M 'P 1 21/c 1'
_atom_sites_solution_hydrogens geom
_atom_sites_solution_primary direct
_atom_sites_solution_secondary difmap
_audit_creation_method SHELXL-97
_cell_angle_alpha 90.00
_cell_angle_beta 90.618(4)
_cell_angle_gamma 90.00
_cell_formula_units_Z 4
_cell_length_a 8.3314(3)
_cell_length_b 23.9142(9)
_cell_length_c 14.7962(9)
_cell_measurement_reflns_used 5075
_cell_measurement_temperature 223(2)
_cell_measurement_theta_max 65.25
_cell_measurement_theta_min 0.88
_cell_volume 2947.8(2)
_computing_cell_refinement 'Collect (Nonius B.V., 1998)'
_computing_data_collection 'Collect (Nonius B.V., 1998)'
_computing_data_reduction 'Denzo-SMN (Otwinowski & Minor, 1997)'
_computing_molecular_graphics 'XP (BrukerAXS, 2000)'
_computing_publication_material 'SHELXL-97 (Sheldrick, 1997)'
_computing_structure_refinement 'SHELXL-97 (Sheldrick, 1997)'
_computing_structure_solution 'SHELXS-97 (Sheldrick, 1990)'
_diffrn_ambient_temperature 223(2)
_diffrn_measured_fraction_theta_full 0.982
_diffrn_measured_fraction_theta_max 0.982
_diffrn_measurement_device_type 'Nonius KappaCCD APEXII'
_diffrn_measurement_method '\w and \f scans'
_diffrn_radiation_monochromator graphite
_diffrn_radiation_source 'fine-focus sealed tube'
_diffrn_radiation_type CuK\a
_diffrn_radiation_wavelength 1.54178
_diffrn_reflns_av_R_equivalents 0.064
_diffrn_reflns_av_sigmaI/netI 0.0321
_diffrn_reflns_limit_h_max 9
_diffrn_reflns_limit_h_min 0
_diffrn_reflns_limit_k_max 28
_diffrn_reflns_limit_k_min 0
_diffrn_reflns_limit_l_max 17
_diffrn_reflns_limit_l_min -17
_diffrn_reflns_number 27732
_diffrn_reflns_theta_full 67.04
_diffrn_reflns_theta_max 67.04
_diffrn_reflns_theta_min 4.75
_exptl_absorpt_coefficient_mu 1.624
_exptl_absorpt_correction_T_max 0.9682
_exptl_absorpt_correction_T_min 0.7927
_exptl_absorpt_correction_type multi-scan
_exptl_absorpt_process_details 'Denzo (Otwinowski, Borek, Majewski & Minor, 2003)'
_exptl_crystal_colour colourless
_exptl_crystal_density_diffrn 1.488
_exptl_crystal_density_method 'not measured'
_exptl_crystal_description needle
_exptl_crystal_F_000 1336
_exptl_crystal_size_max 0.15
_exptl_crystal_size_mid 0.04
_exptl_crystal_size_min 0.02
_refine_diff_density_max 0.263
_refine_diff_density_min -0.334
_refine_diff_density_rms 0.048
_refine_ls_extinction_method none
_refine_ls_goodness_of_fit_ref 1.036
_refine_ls_hydrogen_treatment constr
_refine_ls_matrix_type full
_refine_ls_number_parameters 417
_refine_ls_number_reflns 5156
_refine_ls_number_restraints 0
_refine_ls_restrained_S_all 1.036
_refine_ls_R_factor_all 0.0695
_refine_ls_R_factor_gt 0.0505
_refine_ls_shift/su_max 0.001
_refine_ls_shift/su_mean 0.000
_refine_ls_structure_factor_coef Fsqd
_refine_ls_weighting_details 'calc w=1/[\s^2^(Fo^2^)+(0.0578P)^2^+2.3539P] where P=(Fo^2^+2Fc^2^)/3'
_refine_ls_weighting_scheme calc
_refine_ls_wR_factor_gt 0.1212
_refine_ls_wR_factor_ref 0.1368
_reflns_number_gt 3991
_reflns_number_total 5156
_reflns_threshold_expression >2sigma(I)
_cod_data_source_file c3sc00082f.txt
_cod_data_source_block erk6573
_cod_original_sg_symbol_H-M P21/c
_cod_database_code 1514656

loop_
_symmetry_equiv_pos_as_xyz
'x, y, z'
'-x, y+1/2, -z+1/2'
'-x, -y, -z'
'x, -y-1/2, z-1/2'

loop_
_atom_site_label
_atom_site_type_symbol
_atom_site_fract_x
_atom_site_fract_y
_atom_site_fract_z
_atom_site_U_iso_or_equiv
_atom_site_adp_type
_atom_site_occupancy
_atom_site_symmetry_multiplicity
_atom_site_calc_flag
_atom_site_refinement_flags
P1 P 0.32153(8) 0.42395(3) 0.24101(5) 0.03936(18) Uani 1 1 d .
B1 B 0.0814(4) 0.40879(13) 0.2391(2) 0.0467(7) Uani 1 1 d .
C1 C 0.2397(3) 0.49287(10) 0.23505(18) 0.0424(6) Uani 1 1 d .
C2 C 0.0841(3) 0.47608(11) 0.2225(2) 0.0507(7) Uani 1 1 d .
C3 C -0.0584(4) 0.51122(14) 0.1962(3) 0.0844(13) Uani 1 1 d .
H3A H -0.0801 0.5379 0.2438 0.127 Uiso 1 1 calc R
H3B H -0.1513 0.4873 0.1871 0.127 Uiso 1 1 calc R
H3C H -0.0358 0.5311 0.1406 0.127 Uiso 1 1 calc R
C11 C 0.3202(3) 0.54762(10) 0.23930(18) 0.0426(6) Uani 1 1 d .
C12 C 0.2369(4) 0.59800(11) 0.23696(19) 0.0474(6) Uani 1 1 d .
H12 H 0.1244 0.5976 0.2318 0.057 Uiso 1 1 calc R
C13 C 0.3164(4) 0.64870(11) 0.2420(2) 0.0549(7) Uani 1 1 d .
H13 H 0.2567 0.6820 0.2402 0.066 Uiso 1 1 calc R
C14 C 0.4822(4) 0.65151(12) 0.2497(2) 0.0587(8) Uani 1 1 d .
C15 C 0.5665(4) 0.60162(13) 0.2530(2) 0.0601(8) Uani 1 1 d .
H15 H 0.6791 0.6023 0.2582 0.072 Uiso 1 1 calc R
C16 C 0.4874(3) 0.55066(12) 0.2488(2) 0.0536(7) Uani 1 1 d .
H16 H 0.5473 0.5174 0.2525 0.064 Uiso 1 1 calc R
C17 C 0.5697(5) 0.70704(15) 0.2542(3) 0.0912(13) Uani 1 1 d .
H17A H 0.6421 0.7072 0.3060 0.137 Uiso 1 1 calc R
H17B H 0.4923 0.7371 0.2602 0.137 Uiso 1 1 calc R
H17C H 0.6305 0.7123 0.1994 0.137 Uiso 1 1 calc R
C21 C 0.4331(3) 0.40194(11) 0.14382(19) 0.0454(6) Uani 1 1 d .
C22 C 0.5245(4) 0.43799(14) 0.0912(2) 0.0584(8) Uani 1 1 d .
H22 H 0.5358 0.4757 0.1078 0.070 Uiso 1 1 calc R
C23 C 0.5982(4) 0.41817(19) 0.0145(2) 0.0757(11) Uani 1 1 d .
H23 H 0.6604 0.4425 -0.0206 0.091 Uiso 1 1 calc R
C24 C 0.5819(5) 0.3635(2) -0.0109(2) 0.0818(12) Uani 1 1 d .
H24 H 0.6320 0.3506 -0.0635 0.098 Uiso 1 1 calc R
C25 C 0.4923(4) 0.32709(16) 0.0405(2) 0.0717(10) Uani 1 1 d .
H25 H 0.4816 0.2895 0.0229 0.086 Uiso 1 1 calc R
C26 C 0.4177(4) 0.34614(13) 0.1183(2) 0.0556(7) Uani 1 1 d .
H26 H 0.3571 0.3214 0.1535 0.067 Uiso 1 1 calc R
C31 C 0.4394(3) 0.40938(11) 0.34071(19) 0.0430(6) Uani 1 1 d .
C32 C 0.5496(3) 0.36561(12) 0.3440(2) 0.0509(7) Uani 1 1 d .
H32 H 0.5779 0.3469 0.2906 0.061 Uiso 1 1 calc R
C33 C 0.6174(4) 0.34959(14) 0.4260(2) 0.0639(8) Uani 1 1 d .
H33 H 0.6907 0.3197 0.4281 0.077 Uiso 1 1 calc R
C34 C 0.5778(4) 0.37725(16) 0.5041(2) 0.0689(9) Uani 1 1 d .
H34 H 0.6232 0.3659 0.5595 0.083 Uiso 1 1 calc R
C35 C 0.4718(4) 0.42167(15) 0.5016(2) 0.0641(8) Uani 1 1 d .
H35 H 0.4468 0.4410 0.5550 0.077 Uiso 1 1 calc R
C36 C 0.4024(4) 0.43767(12) 0.4200(2) 0.0523(7) Uani 1 1 d .
H36 H 0.3299 0.4678 0.4183 0.063 Uiso 1 1 calc R
C41 C 0.0163(3) 0.37023(11) 0.1568(2) 0.0472(6) Uani 1 1 d .
F42 F 0.1309(2) 0.43073(7) 0.04733(12) 0.0641(5) Uani 1 1 d .
C42 C 0.0512(3) 0.38274(11) 0.0671(2) 0.0510(7) Uani 1 1 d .
F43 F 0.0588(3) 0.36341(8) -0.09017(13) 0.0773(6) Uani 1 1 d .
C43 C 0.0137(4) 0.34941(13) -0.0058(2) 0.0557(7) Uani 1 1 d .
F44 F -0.1130(3) 0.26861(8) -0.06281(13) 0.0767(6) Uani 1 1 d .
C44 C -0.0709(4) 0.30096(12) 0.0078(2) 0.0582(8) Uani 1 1 d .
F45 F -0.2018(2) 0.24024(7) 0.10688(14) 0.0749(6) Uani 1 1 d .
C45 C -0.1146(4) 0.28704(11) 0.0938(2) 0.0549(7) Uani 1 1 d .
F46 F -0.1213(2) 0.30367(7) 0.24742(12) 0.0621(5) Uani 1 1 d .
C46 C -0.0718(3) 0.32099(11) 0.1652(2) 0.0491(7) Uani 1 1 d .
C51 C 0.0452(3) 0.39012(11) 0.3421(2) 0.0483(7) Uani 1 1 d .
F52 F -0.1148(2) 0.46867(8) 0.37900(16) 0.0787(6) Uani 1 1 d .
C52 C -0.0326(4) 0.42286(12) 0.4060(2) 0.0586(8) Uani 1 1 d .
F53 F -0.1071(3) 0.44599(10) 0.55519(17) 0.1016(8) Uani 1 1 d .
C53 C -0.0308(4) 0.41182(16) 0.4971(3) 0.0709(10) Uani 1 1 d .
F54 F 0.0531(3) 0.35463(12) 0.61866(14) 0.1056(8) Uani 1 1 d .
C54 C 0.0480(4) 0.36590(18) 0.5292(2) 0.0728(10) Uani 1 1 d .
F55 F 0.2008(3) 0.28519(9) 0.50068(15) 0.0841(6) Uani 1 1 d .
C55 C 0.1225(4) 0.33062(14) 0.4697(2) 0.0624(8) Uani 1 1 d .
F56 F 0.1968(2) 0.30796(6) 0.32314(12) 0.0577(4) Uani 1 1 d .
C56 C 0.1177(3) 0.34313(11) 0.3789(2) 0.0489(7) Uani 1 1 d .

loop_
_atom_site_aniso_label
_atom_site_aniso_U_11
_atom_site_aniso_U_22
_atom_site_aniso_U_33
_atom_site_aniso_U_23
_atom_site_aniso_U_13
_atom_site_aniso_U_12
P1 0.0386(3) 0.0344(3) 0.0451(4) 0.0013(3) 0.0024(3) 0.0022(3)
B1 0.0426(16) 0.0373(15) 0.060(2) 0.0008(14) -0.0008(14) 0.0040(13)
C1 0.0438(14) 0.0370(13) 0.0465(15) 0.0020(11) 0.0003(11) -0.0010(11)
C2 0.0425(15) 0.0393(14) 0.070(2) 0.0038(13) -0.0021(13) 0.0055(11)
C3 0.0518(19) 0.0471(18) 0.154(4) 0.012(2) -0.026(2) 0.0035(15)
C11 0.0485(15) 0.0362(13) 0.0430(15) -0.0001(11) 0.0019(11) -0.0025(11)
C12 0.0555(16) 0.0383(14) 0.0484(16) 0.0004(12) 0.0046(13) 0.0029(12)
C13 0.078(2) 0.0357(14) 0.0514(17) -0.0023(12) 0.0064(15) 0.0015(14)
C14 0.080(2) 0.0406(16) 0.0556(18) -0.0018(13) 0.0034(15) -0.0130(15)
C15 0.0557(17) 0.0522(17) 0.072(2) -0.0018(15) 0.0021(15) -0.0129(14)
C16 0.0510(16) 0.0405(15) 0.069(2) -0.0017(14) -0.0007(14) -0.0039(12)
C17 0.109(3) 0.050(2) 0.114(3) -0.002(2) -0.001(3) -0.028(2)
C21 0.0421(14) 0.0481(15) 0.0462(16) 0.0024(12) -0.0014(12) 0.0058(12)
C22 0.0541(17) 0.0649(19) 0.0562(19) 0.0122(15) 0.0085(14) 0.0040(14)
C23 0.065(2) 0.109(3) 0.053(2) 0.019(2) 0.0147(16) 0.016(2)
C24 0.069(2) 0.127(4) 0.050(2) -0.011(2) 0.0037(17) 0.034(2)
C25 0.073(2) 0.080(2) 0.063(2) -0.0265(19) -0.0060(18) 0.0233(19)
C26 0.0588(18) 0.0533(17) 0.0548(18) -0.0087(14) -0.0011(14) 0.0104(14)
C31 0.0386(13) 0.0404(13) 0.0500(16) 0.0013(12) 0.0022(11) -0.0028(11)
C32 0.0467(15) 0.0497(16) 0.0563(18) 0.0031(13) -0.0028(13) 0.0043(12)
C33 0.0578(18) 0.0624(19) 0.071(2) 0.0133(17) -0.0123(16) 0.0046(15)
C34 0.067(2) 0.085(2) 0.054(2) 0.0135(18) -0.0141(16) -0.0157(19)
C35 0.068(2) 0.078(2) 0.0464(18) -0.0042(15) -0.0034(15) -0.0107(17)
C36 0.0531(16) 0.0506(16) 0.0532(18) -0.0059(13) 0.0030(13) -0.0017(13)
C41 0.0396(14) 0.0409(14) 0.0610(18) 0.0049(13) -0.0028(12) 0.0010(11)
F42 0.0710(11) 0.0558(10) 0.0652(11) 0.0178(8) -0.0135(9) -0.0187(8)
C42 0.0490(16) 0.0414(14) 0.0623(19) 0.0088(13) -0.0103(13) -0.0037(12)
F43 0.0985(15) 0.0778(13) 0.0554(12) 0.0131(10) -0.0117(10) -0.0074(11)
C43 0.0605(18) 0.0551(17) 0.0512(18) 0.0087(14) -0.0107(14) 0.0010(14)
F44 0.0998(15) 0.0601(11) 0.0696(13) -0.0101(9) -0.0224(11) -0.0041(10)
C44 0.0628(19) 0.0467(16) 0.065(2) -0.0052(14) -0.0153(15) 0.0009(14)
F45 0.0861(13) 0.0487(10) 0.0898(15) -0.0007(9) -0.0076(11) -0.0234(9)
C45 0.0557(17) 0.0390(14) 0.070(2) -0.0009(14) -0.0044(15) -0.0071(13)
F46 0.0654(10) 0.0545(10) 0.0666(12) 0.0018(8) 0.0101(8) -0.0166(8)
C46 0.0452(15) 0.0414(14) 0.0608(18) 0.0045(13) 0.0019(13) -0.0019(12)
C51 0.0395(14) 0.0433(15) 0.0622(18) -0.0054(13) 0.0060(12) -0.0053(11)
F52 0.0649(11) 0.0578(11) 0.1139(17) -0.0198(11) 0.0215(11) 0.0082(9)
C52 0.0498(17) 0.0499(17) 0.076(2) -0.0131(15) 0.0144(15) -0.0076(14)
F53 0.0925(15) 0.1151(18) 0.0981(17) -0.0535(14) 0.0423(13) -0.0265(14)
C53 0.063(2) 0.080(2) 0.071(2) -0.030(2) 0.0245(18) -0.0209(18)
F54 0.1119(18) 0.151(2) 0.0546(13) -0.0012(13) 0.0159(12) -0.0424(16)
C54 0.071(2) 0.095(3) 0.053(2) -0.0035(19) 0.0136(17) -0.032(2)
F55 0.0849(14) 0.0859(14) 0.0813(14) 0.0335(11) -0.0054(11) -0.0122(11)
C55 0.0589(18) 0.064(2) 0.064(2) 0.0100(16) 0.0011(15) -0.0151(15)
F56 0.0604(10) 0.0432(9) 0.0696(11) 0.0040(8) 0.0091(8) 0.0065(7)
C56 0.0495(15) 0.0448(15) 0.0525(17) 0.0005(13) 0.0091(13) -0.0054(12)

loop_
_atom_type_symbol
_atom_type_description
_atom_type_scat_dispersion_real
_atom_type_scat_dispersion_imag
_atom_type_scat_source
C C 0.0181 0.0091 'International Tables Vol C Tables 4.2.6.8 and 6.1.1.4'
H H 0.0000 0.0000 'International Tables Vol C Tables 4.2.6.8 and 6.1.1.4'
B B 0.0090 0.0039 'International Tables Vol C Tables 4.2.6.8 and 6.1.1.4'
F F 0.0727 0.0534 'International Tables Vol C Tables 4.2.6.8 and 6.1.1.4'
P P 0.2955 0.4335 'International Tables Vol C Tables 4.2.6.8 and 6.1.1.4'

loop_
_geom_angle_atom_site_label_1
_geom_angle_atom_site_label_2
_geom_angle_atom_site_label_3
_geom_angle
C1 P1 C31 115.12(12)
C1 P1 C21 115.53(13)
C31 P1 C21 108.46(12)
C1 P1 B1 77.79(12)
C31 P1 B1 120.39(13)
C21 P1 B1 116.96(13)
C41 B1 C51 119.2(2)
C41 B1 C2 117.1(3)
C51 B1 C2 114.7(2)
C41 B1 P1 115.7(2)
C51 B1 P1 103.23(19)
C2 B1 P1 79.07(16)
C2 C1 C11 134.2(2)
C2 C1 P1 95.54(18)
C11 C1 P1 130.2(2)
C1 C2 C3 128.0(3)
C1 C2 B1 106.5(2)
C3 C2 B1 125.4(3)
C2 C3 H3A 109.5
C2 C3 H3B 109.5
H3A C3 H3B 109.5
C2 C3 H3C 109.5
H3A C3 H3C 109.5
H3B C3 H3C 109.5
C12 C11 C16 116.9(2)
C12 C11 C1 122.9(2)
C16 C11 C1 120.2(2)
C13 C12 C11 121.3(3)
C13 C12 H12 119.3
C11 C12 H12 119.3
C12 C13 C14 121.5(3)
C12 C13 H13 119.2
C14 C13 H13 119.2
C15 C14 C13 117.7(3)
C15 C14 C17 120.7(3)
C13 C14 C17 121.6(3)
C14 C15 C16 121.0(3)
C14 C15 H15 119.5
C16 C15 H15 119.5
C15 C16 C11 121.5(3)
C15 C16 H16 119.3
C11 C16 H16 119.3
C14 C17 H17A 109.5
C14 C17 H17B 109.5
H17A C17 H17B 109.5
C14 C17 H17C 109.5
H17A C17 H17C 109.5
H17B C17 H17C 109.5
C26 C21 C22 119.4(3)
C26 C21 P1 116.8(2)
C22 C21 P1 123.8(2)
C23 C22 C21 119.9(3)
C23 C22 H22 120.1
C21 C22 H22 120.1
C24 C23 C22 120.7(4)
C24 C23 H23 119.7
C22 C23 H23 119.7
C23 C24 C25 120.3(3)
C23 C24 H24 119.8
C25 C24 H24 119.8
C24 C25 C26 119.9(3)
C24 C25 H25 120.0
C26 C25 H25 120.0
C25 C26 C21 119.9(3)
C25 C26 H26 120.1
C21 C26 H26 120.1
C36 C31 C32 119.2(3)
C36 C31 P1 118.3(2)
C32 C31 P1 121.9(2)
C33 C32 C31 120.0(3)
C33 C32 H32 120.0
C31 C32 H32 120.0
C34 C33 C32 120.2(3)
C34 C33 H33 119.9
C32 C33 H33 119.9
C33 C34 C35 120.4(3)
C33 C34 H34 119.8
C35 C34 H34 119.8
C34 C35 C36 119.7(3)
C34 C35 H35 120.1
C36 C35 H35 120.1
C35 C36 C31 120.4(3)
C35 C36 H36 119.8
C31 C36 H36 119.8
C46 C41 C42 112.4(3)
C46 C41 B1 126.0(3)
C42 C41 B1 121.5(2)
F42 C42 C43 115.3(3)
F42 C42 C41 119.6(3)
C43 C42 C41 125.1(3)
F43 C43 C44 119.5(3)
F43 C43 C42 121.3(3)
C44 C43 C42 119.2(3)
F44 C44 C45 120.9(3)
F44 C44 C43 120.2(3)
C45 C44 C43 118.9(3)
F45 C45 C44 119.0(3)
F45 C45 C46 121.0(3)
C44 C45 C46 120.0(3)
F46 C46 C45 115.5(2)
F46 C46 C41 120.3(3)
C45 C46 C41 124.3(3)
C56 C51 C52 113.2(3)
C56 C51 B1 120.6(2)
C52 C51 B1 125.2(3)
F52 C52 C53 116.5(3)
F52 C52 C51 119.6(3)
C53 C52 C51 123.9(3)
F53 C53 C54 119.6(4)
F53 C53 C52 120.6(4)
C54 C53 C52 119.8(3)
F54 C54 C53 120.8(4)
F54 C54 C55 119.7(4)
C53 C54 C55 119.5(3)
F55 C55 C54 119.9(3)
F55 C55 C56 121.1(3)
C54 C55 C56 118.9(3)
F56 C56 C55 116.8(3)
F56 C56 C51 118.5(3)
C55 C56 C51 124.6(3)

loop_
_geom_bond_atom_site_label_1
_geom_bond_atom_site_label_2
_geom_bond_distance
P1 C1 1.785(3)
P1 C31 1.798(3)
P1 C21 1.799(3)
P1 B1 2.033(3)
B1 C41 1.616(4)
B1 C51 1.620(4)
B1 C2 1.628(4)
C1 C2 1.367(4)
C1 C11 1.472(3)
C2 C3 1.503(4)
C3 H3A 0.9700
C3 H3B 0.9700
C3 H3C 0.9700
C11 C12 1.391(4)
C11 C16 1.401(4)
C12 C13 1.383(4)
C12 H12 0.9400
C13 C14 1.386(5)
C13 H13 0.9400
C14 C15 1.385(4)
C14 C17 1.516(4)
C15 C16 1.387(4)
C15 H15 0.9400
C16 H16 0.9400
C17 H17A 0.9700
C17 H17B 0.9700
C17 H17C 0.9700
C21 C26 1.392(4)
C21 C22 1.394(4)
C22 C23 1.379(5)
C22 H22 0.9400
C23 C24 1.368(6)
C23 H23 0.9400
C24 C25 1.380(6)
C24 H24 0.9400
C25 C26 1.390(4)
C25 H25 0.9400
C26 H26 0.9400
C31 C36 1.392(4)
C31 C32 1.393(4)
C32 C33 1.386(4)
C32 H32 0.9400
C33 C34 1.375(5)
C33 H33 0.9400
C34 C35 1.382(5)
C34 H34 0.9400
C35 C36 1.387(4)
C35 H35 0.9400
C36 H36 0.9400
C41 C46 1.394(4)
C41 C42 1.394(4)
F42 C42 1.359(3)
C42 C43 1.374(4)
F43 C43 1.350(4)
C43 C44 1.372(4)
F44 C44 1.343(3)
C44 C45 1.369(4)
F45 C45 1.349(3)
C45 C46 1.376(4)
F46 C46 1.355(3)
C51 C56 1.385(4)
C51 C52 1.393(4)
F52 C52 1.350(4)
C52 C53 1.373(5)
F53 C53 1.350(4)
C53 C54 1.362(6)
F54 C54 1.352(4)
C54 C55 1.372(5)
F55 C55 1.345(4)
C55 C56 1.376(4)
F56 C56 1.354(3)

loop_
_geom_torsion_atom_site_label_1
_geom_torsion_atom_site_label_2
_geom_torsion_atom_site_label_3
_geom_torsion_atom_site_label_4
_geom_torsion
C1 P1 B1 C41 121.2(2)
C31 P1 B1 C41 -126.6(2)
C21 P1 B1 C41 8.6(3)
C1 P1 B1 C51 -106.76(19)
C31 P1 B1 C51 5.4(2)
C21 P1 B1 C51 140.61(17)
C1 P1 B1 C2 6.28(17)
C31 P1 B1 C2 118.40(18)
C21 P1 B1 C2 -106.34(18)
C31 P1 C1 C2 -125.43(19)
C21 P1 C1 C2 106.9(2)
B1 P1 C1 C2 -7.4(2)
C31 P1 C1 C11 56.6(3)
C21 P1 C1 C11 -71.1(3)
B1 P1 C1 C11 174.6(3)
C11 C1 C2 C3 8.7(6)
P1 C1 C2 C3 -169.1(3)
C11 C1 C2 B1 -172.7(3)
P1 C1 C2 B1 9.4(2)
C41 B1 C2 C1 -121.8(3)
C51 B1 C2 C1 91.3(3)
P1 B1 C2 C1 -8.4(2)
C41 B1 C2 C3 56.8(4)
C51 B1 C2 C3 -90.1(4)
P1 B1 C2 C3 170.2(3)
C2 C1 C11 C12 5.3(5)
P1 C1 C11 C12 -177.5(2)
C2 C1 C11 C16 -176.7(3)
P1 C1 C11 C16 0.5(4)
C16 C11 C12 C13 1.3(4)
C1 C11 C12 C13 179.3(3)
C11 C12 C13 C14 -0.1(4)
C12 C13 C14 C15 -0.5(5)
C12 C13 C14 C17 179.3(3)
C13 C14 C15 C16 -0.1(5)
C17 C14 C15 C16 -179.9(3)
C14 C15 C16 C11 1.3(5)
C12 C11 C16 C15 -1.9(4)
C1 C11 C16 C15 180.0(3)
C1 P1 C21 C26 -143.0(2)
C31 P1 C21 C26 86.1(2)
B1 P1 C21 C26 -54.1(3)
C1 P1 C21 C22 33.2(3)
C31 P1 C21 C22 -97.7(3)
B1 P1 C21 C22 122.1(3)
C26 C21 C22 C23 0.1(4)
P1 C21 C22 C23 -176.0(3)
C21 C22 C23 C24 0.4(5)
C22 C23 C24 C25 -0.6(6)
C23 C24 C25 C26 0.2(6)
C24 C25 C26 C21 0.4(5)
C22 C21 C26 C25 -0.5(4)
P1 C21 C26 C25 175.9(2)
C1 P1 C31 C36 29.2(3)
C21 P1 C31 C36 160.4(2)
B1 P1 C31 C36 -61.0(3)
C1 P1 C31 C32 -160.0(2)
C21 P1 C31 C32 -28.9(3)
B1 P1 C31 C32 109.7(2)
C36 C31 C32 C33 1.9(4)
P1 C31 C32 C33 -168.8(2)
C31 C32 C33 C34 -0.8(5)
C32 C33 C34 C35 -0.8(5)
C33 C34 C35 C36 1.3(5)
C34 C35 C36 C31 -0.2(5)
C32 C31 C36 C35 -1.4(4)
P1 C31 C36 C35 169.6(2)
C51 B1 C41 C46 0.5(4)
C2 B1 C41 C46 -144.9(3)
P1 B1 C41 C46 124.5(3)
C51 B1 C41 C42 -176.6(2)
C2 B1 C41 C42 38.1(4)
P1 B1 C41 C42 -52.5(3)
C46 C41 C42 F42 177.3(2)
B1 C41 C42 F42 -5.2(4)
C46 C41 C42 C43 -4.0(4)
B1 C41 C42 C43 173.5(3)
F42 C42 C43 F43 2.0(4)
C41 C42 C43 F43 -176.7(3)
F42 C42 C43 C44 -178.1(3)
C41 C42 C43 C44 3.2(5)
F43 C43 C44 F44 -2.1(4)
C42 C43 C44 F44 178.0(3)
F43 C43 C44 C45 179.4(3)
C42 C43 C44 C45 -0.5(5)
F44 C44 C45 F45 -0.3(4)
C43 C44 C45 F45 178.1(3)
F44 C44 C45 C46 -179.3(3)
C43 C44 C45 C46 -0.9(5)
F45 C45 C46 F46 0.7(4)
C44 C45 C46 F46 179.8(3)
F45 C45 C46 C41 -179.2(3)
C44 C45 C46 C41 -0.2(5)
C42 C41 C46 F46 -177.5(2)
B1 C41 C46 F46 5.2(4)
C42 C41 C46 C45 2.5(4)
B1 C41 C46 C45 -174.8(3)
C41 B1 C51 C56 68.7(3)
C2 B1 C51 C56 -145.2(3)
P1 B1 C51 C56 -61.3(3)
C41 B1 C51 C52 -123.7(3)
C2 B1 C51 C52 22.4(4)
P1 B1 C51 C52 106.3(3)
C56 C51 C52 F52 -177.0(2)
B1 C51 C52 F52 14.6(4)
C56 C51 C52 C53 3.5(4)
B1 C51 C52 C53 -164.9(3)
F52 C52 C53 F53 -0.5(4)
C51 C52 C53 F53 179.0(3)
F52 C52 C53 C54 179.2(3)
C51 C52 C53 C54 -1.3(5)
F53 C53 C54 F54 -1.2(5)
C52 C53 C54 F54 179.1(3)
F53 C53 C54 C55 178.6(3)
C52 C53 C54 C55 -1.1(5)
F54 C54 C55 F55 -0.3(5)
C53 C54 C55 F55 179.9(3)
F54 C54 C55 C56 -179.2(3)
C53 C54 C55 C56 1.0(5)
F55 C55 C56 F56 -0.7(4)
C54 C55 C56 F56 178.2(3)
F55 C55 C56 C51 -177.4(3)
C54 C55 C56 C51 1.5(5)
C52 C51 C56 F56 179.8(2)
B1 C51 C56 F56 -11.2(4)
C52 C51 C56 C55 -3.6(4)
B1 C51 C56 C55 165.4(3)
